data_7128609
loop_
_publ_author_name
'van Wyk, Lisa M.'
'Loots, Leigh'
'Barbour, Leonard J.'

_publ_section_title
;
 Tuning extreme anisotropic thermal expansion in 1D coordination polymers
 through metal selection and solid solutions.
;
_journal_issue 62
_journal_name_full 'Chemical communications (Cambridge, England)'
_journal_page_first 7693
_journal_page_last 7696
_journal_paper_doi 10.1039/d1cc01717a
_journal_volume 57
_journal_year 2021
_chemical_formula_moiety 'C24 H16 Cd0.08 N2 O4 Zn0.92'
_chemical_formula_sum 'C24 H16 Cd0.08 N2 O4 Zn0.92'
_chemical_formula_weight 465.52
_chemical_name_common ZnCdCP_LTphase
_space_group_crystal_system monoclinic
_space_group_IT_number 14
_space_group_name_Hall '-P 2yn'
_space_group_name_H-M_alt 'P 1 21/n 1'
_atom_sites_solution_hydrogens geom
_atom_sites_solution_primary 'dual space'
_atom_sites_solution_secondary difmap
_audit_creation_method SHELXL-2018/3
_audit_update_record
;
2020-10-08 deposited with the CCDC.	2021-07-05 downloaded from the CCDC.
;
_cell_angle_alpha 90
_cell_angle_beta 99.049(2)
_cell_angle_gamma 90
_cell_formula_units_Z 4
_cell_length_a 7.6038(4)
_cell_length_b 26.5229(15)
_cell_length_c 16.1227(10)
_cell_measurement_reflns_used 9925
_cell_measurement_temperature 100(2)
_cell_measurement_theta_max 26.19
_cell_measurement_theta_min 2.56
_cell_volume 3211.1(3)
_computing_cell_refinement 'SAINT V8.37A (Bruker, 2016)'
_computing_data_collection 'APEX3 (Bruker, 2017)'
_computing_data_reduction 'SAINT V8.37A (Bruker, 2016)'
_computing_molecular_graphics 'X-Seed (Barbour, 2001; Atwood & Barbour, 2003)'
_computing_structure_refinement 'SHELXL-2018/3 (Sheldrick, 2018)'
_computing_structure_solution 'SHELXT 2018/2 (Sheldrick, 2018)'
_diffrn_ambient_temperature 100(2)
_diffrn_measured_fraction_theta_full 0.999
_diffrn_measured_fraction_theta_max 0.997
_diffrn_measurement_device_type 'Bruker APEX DUO CCD'
_diffrn_measurement_method '\f and \w scans'
_diffrn_radiation_type MoK\a
_diffrn_radiation_wavelength 0.71073
_diffrn_reflns_av_R_equivalents 0.0396
_diffrn_reflns_av_unetI/netI 0.0229
_diffrn_reflns_Laue_measured_fraction_full 0.999
_diffrn_reflns_Laue_measured_fraction_max 0.997
_diffrn_reflns_limit_h_max 9
_diffrn_reflns_limit_h_min -9
_diffrn_reflns_limit_k_max 33
_diffrn_reflns_limit_k_min -33
_diffrn_reflns_limit_l_max 20
_diffrn_reflns_limit_l_min -20
_diffrn_reflns_number 58598
_diffrn_reflns_point_group_measured_fraction_full 0.999
_diffrn_reflns_point_group_measured_fraction_max 0.997
_diffrn_reflns_theta_full 25.242
_diffrn_reflns_theta_max 26.413
_diffrn_reflns_theta_min 1.492
_diffrn_source 'microfocus sealed tube'
_exptl_absorpt_coefficient_mu 0.780
_exptl_absorpt_correction_T_max 0.7454
_exptl_absorpt_correction_T_min 0.7074
_exptl_absorpt_correction_type multi-scan
_exptl_absorpt_process_details 'SADABS, 2016/2'
_exptl_crystal_colour Colourless
_exptl_crystal_density_diffrn 0.963
_exptl_crystal_description Rod
_exptl_crystal_F_000 949.8
_exptl_crystal_size_max 0.290
_exptl_crystal_size_mid 0.113
_exptl_crystal_size_min 0.064
_refine_diff_density_max 0.429
_refine_diff_density_min -0.318
_refine_diff_density_rms 0.066
_refine_ls_extinction_method none
_refine_ls_goodness_of_fit_ref 1.090
_refine_ls_hydrogen_treatment constr
_refine_ls_matrix_type full
_refine_ls_number_parameters 561
_refine_ls_number_reflns 6582
_refine_ls_number_restraints 1579
_refine_ls_restrained_S_all 1.031
_refine_ls_R_factor_all 0.0498
_refine_ls_R_factor_gt 0.0397
_refine_ls_shift/su_max 0.001
_refine_ls_shift/su_mean 0.000
_refine_ls_structure_factor_coef Fsqd
_refine_ls_weighting_details 'w=1/[\s^2^(Fo^2^)+(0.0695P)^2^+1.5065P] where P=(Fo^2^+2Fc^2^)/3'
_refine_ls_weighting_scheme calc
_refine_ls_wR_factor_gt 0.1180
_refine_ls_wR_factor_ref 0.1238
_reflns_Friedel_coverage 0.000
_reflns_number_gt 5352
_reflns_number_total 6582
_reflns_threshold_expression 'I > 2\s(I)'
_cod_data_source_file d1cc01717a3.cif
_cod_data_source_block ZnCdCP_LTphase
_cod_depositor_comments 'Adding full bibliography for 7128604--7128617.cif.'
_cod_original_sg_symbol_H-M 'P 21/n'
_cod_database_code 7128609
_shelx_shelxl_version_number 2018/3
_shelx_space_group_comment
;
The symmetry employed for this shelxl refinement is uniquely defined
by the following loop, which should always be used as a source of
symmetry information in preference to the above space-group names.
They are only intended as comments.
;
_shelx_estimated_absorpt_t_min 0.805
_shelx_estimated_absorpt_t_max 0.952

loop_
_space_group_symop_operation_xyz
'x, y, z'
'-x+1/2, y+1/2, -z+1/2'
'-x, -y, -z'
'x-1/2, -y-1/2, z-1/2'

loop_
_atom_site_label
_atom_site_type_symbol
_atom_site_fract_x
_atom_site_fract_y
_atom_site_fract_z
_atom_site_U_iso_or_equiv
_atom_site_adp_type
_atom_site_occupancy
_atom_site_site_symmetry_order
_atom_site_calc_flag
_atom_site_refinement_flags_posn
_atom_site_refinement_flags_adp
_atom_site_refinement_flags_occupancy
_atom_site_disorder_assembly
_atom_site_disorder_group
Cd1 Cd 0.7313(18) 0.8892(4) 0.9326(6) 0.0205(11) Uani 0.08 1 d . U P . .
Zn1 Zn 0.7132(2) 0.89316(6) 0.93197(9) 0.0336(4) Uani 0.92 1 d . U P . .
O1A O 0.4755(13) 0.8727(5) 0.8845(6) 0.0301(15) Uani 0.503(3) 1 d D U P A 1
O2A O 0.6261(5) 0.87020(17) 0.7795(3) 0.0381(9) Uani 0.503(3) 1 d D U P A 1
O3A O -0.7129(9) 0.6855(2) 0.5074(4) 0.0424(14) Uani 0.503(3) 1 d D U P A 1
O4A O -0.521(2) 0.6382(6) 0.4536(12) 0.0278(19) Uani 0.503(3) 1 d D U P A 1
C1A C 0.4853(8) 0.8637(3) 0.8088(4) 0.0307(13) Uani 0.503(3) 1 d D U P A 1
C2A C 0.3206(7) 0.8453(2) 0.7525(4) 0.0356(11) Uani 0.503(3) 1 d D U P A 1
C3A C 0.1629(13) 0.8408(8) 0.7844(11) 0.0385(18) Uani 0.503(3) 1 d D U P A 1
H3A H 0.156222 0.851895 0.839860 0.046 Uiso 0.503(3) 1 calc R U P A 1
C4A C 0.0133(16) 0.8197(5) 0.7350(8) 0.041(2) Uani 0.503(3) 1 d D U P A 1
H4A H -0.097111 0.819041 0.755526 0.049 Uiso 0.503(3) 1 calc R U P A 1
C5A C 0.0241(6) 0.7998(3) 0.6564(4) 0.0474(13) Uani 0.503(3) 1 d D U P A 1
C6A C 0.1855(6) 0.8037(3) 0.6268(4) 0.0560(14) Uani 0.503(3) 1 d D U P A 1
H6A H 0.196509 0.790812 0.572844 0.067 Uiso 0.503(3) 1 calc R U P A 1
C7A C 0.3298(6) 0.8262(2) 0.6752(3) 0.0490(13) Uani 0.503(3) 1 d D U P A 1
H7A H 0.439030 0.828477 0.653792 0.059 Uiso 0.503(3) 1 calc R U P A 1
C8A C -0.1265(6) 0.7706(3) 0.6076(4) 0.0499(13) Uani 0.503(3) 1 d D U P A 1
C9A C -0.3021(7) 0.7849(3) 0.6097(5) 0.0639(16) Uani 0.503(3) 1 d D U P A 1
H9A H -0.326410 0.815094 0.637510 0.077 Uiso 0.503(3) 1 calc R U P A 1
C10A C -0.4415(7) 0.7552(2) 0.5714(4) 0.0576(14) Uani 0.503(3) 1 d D U P A 1
H10A H -0.561162 0.764995 0.572801 0.069 Uiso 0.503(3) 1 calc R U P A 1
C11A C -0.4057(8) 0.7106(2) 0.5306(4) 0.0405(13) Uani 0.503(3) 1 d D U P A 1
C12A C -0.2282(13) 0.6972(6) 0.5272(12) 0.0370(19) Uani 0.503(3) 1 d D U P A 1
H12A H -0.202769 0.667369 0.498789 0.044 Uiso 0.503(3) 1 calc R U P A 1
C13A C -0.0904(14) 0.7275(4) 0.5651(8) 0.039(2) Uani 0.503(3) 1 d D U P A 1
H13A H 0.029435 0.718567 0.561889 0.047 Uiso 0.503(3) 1 calc R U P A 1
C14A C -0.5569(10) 0.6765(3) 0.4959(5) 0.0344(14) Uani 0.503(3) 1 d D U P A 1
N1A N 0.7661(11) 0.96422(19) 0.8785(3) 0.0335(11) Uani 0.619(5) 1 d D U P A 3
N2A N 0.6999(9) 0.9439(2) 1.0310(3) 0.0375(11) Uani 0.619(5) 1 d D U P A 3
C15A C 0.7938(9) 0.9717(2) 0.7982(4) 0.0451(12) Uani 0.619(5) 1 d D U P A 3
H15A H 0.783586 0.944009 0.760465 0.054 Uiso 0.619(5) 1 calc R U P A 3
C16A C 0.8364(8) 1.0188(2) 0.7700(4) 0.0574(13) Uani 0.619(5) 1 d D U P A 3
H16A H 0.856219 1.023536 0.713769 0.069 Uiso 0.619(5) 1 calc R U P A 3
C17A C 0.8491(7) 1.0584(2) 0.8256(5) 0.0576(13) Uani 0.619(5) 1 d D U P A 3
H17A H 0.878571 1.090900 0.807190 0.069 Uiso 0.619(5) 1 calc R U P A 3
C18A C 0.8201(8) 1.0521(2) 0.9079(4) 0.0463(13) Uani 0.619(5) 1 d D U P A 3
H18A H 0.828247 1.079555 0.946260 0.056 Uiso 0.619(5) 1 calc R U P A 3
C19A C 0.7782(6) 1.00337(17) 0.9313(4) 0.0359(10) Uani 0.619(5) 1 d D U P A 3
C20A C 0.7419(6) 0.9922(2) 1.0163(4) 0.0364(11) Uani 0.619(5) 1 d D U P A 3
C21A C 0.7474(7) 1.0284(2) 1.0781(3) 0.0477(11) Uani 0.619(5) 1 d D U P A 3
H21A H 0.779416 1.062240 1.068174 0.057 Uiso 0.619(5) 1 calc R U P A 3
C22A C 0.7046(8) 1.0138(3) 1.1554(4) 0.0535(13) Uani 0.619(5) 1 d D U P A 3
H22A H 0.705996 1.038326 1.198484 0.064 Uiso 0.619(5) 1 calc R U P A 3
C23A C 0.6602(8) 0.9648(3) 1.1709(4) 0.0522(13) Uani 0.619(5) 1 d D U P A 3
H23A H 0.631077 0.954690 1.223595 0.063 Uiso 0.619(5) 1 calc R U P A 3
C24A C 0.6604(7) 0.9305(2) 1.1048(3) 0.0463(11) Uani 0.619(5) 1 d D U P A 3
H24A H 0.630974 0.896260 1.113433 0.056 Uiso 0.619(5) 1 calc R U P A 3
O1B O 0.4441(13) 0.8775(5) 0.8953(6) 0.0258(14) Uani 0.497(3) 1 d D U P A 2
O2B O 0.6268(5) 0.84752(19) 0.8141(3) 0.0430(10) Uani 0.497(3) 1 d D U P A 2
O3B O -0.7164(9) 0.6680(2) 0.5294(5) 0.0407(14) Uani 0.497(3) 1 d D U P A 2
O4B O -0.541(2) 0.6307(6) 0.4532(13) 0.031(2) Uani 0.497(3) 1 d D U P A 2
C1B C 0.4723(9) 0.8522(3) 0.8341(5) 0.0340(14) Uani 0.497(3) 1 d D U P A 2
C2B C 0.3168(7) 0.8254(2) 0.7817(4) 0.0380(12) Uani 0.497(3) 1 d D U P A 2
C3B C 0.1441(13) 0.8383(8) 0.7907(11) 0.0361(18) Uani 0.497(3) 1 d D U P A 2
H3B H 0.122742 0.864942 0.827263 0.043 Uiso 0.497(3) 1 calc R U P A 2
C4B C 0.0025(17) 0.8119(5) 0.7455(8) 0.041(2) Uani 0.497(3) 1 d D U P A 2
H4B H -0.115836 0.820637 0.751817 0.049 Uiso 0.497(3) 1 calc R U P A 2
C5B C 0.0302(6) 0.7730(3) 0.6916(4) 0.0429(12) Uani 0.497(3) 1 d D U P A 2
C6B C 0.2062(7) 0.7568(3) 0.6904(4) 0.0604(15) Uani 0.497(3) 1 d D U P A 2
H6B H 0.228044 0.727959 0.658632 0.073 Uiso 0.497(3) 1 calc R U P A 2
C7B C 0.3471(7) 0.7830(2) 0.7353(4) 0.0544(14) Uani 0.497(3) 1 d D U P A 2
H7B H 0.465592 0.771899 0.734492 0.065 Uiso 0.497(3) 1 calc R U P A 2
C8B C -0.1216(6) 0.7450(2) 0.6439(4) 0.0383(11) Uani 0.497(3) 1 d D U P A 2
C9B C -0.2887(6) 0.7455(3) 0.6697(4) 0.0539(13) Uani 0.497(3) 1 d D U P A 2
H9B H -0.305089 0.763959 0.718400 0.065 Uiso 0.497(3) 1 calc R U P A 2
C10B C -0.4302(6) 0.7194(2) 0.6254(3) 0.0471(13) Uani 0.497(3) 1 d D U P A 2
H10B H -0.543829 0.721415 0.642583 0.056 Uiso 0.497(3) 1 calc R U P A 2
C11B C -0.4097(7) 0.6904(2) 0.5567(4) 0.0322(11) Uani 0.497(3) 1 d D U P A 2
C12B C -0.2454(13) 0.6898(6) 0.5294(12) 0.0352(19) Uani 0.497(3) 1 d D U P A 2
H12B H -0.230940 0.671512 0.480241 0.042 Uiso 0.497(3) 1 calc R U P A 2
C13B C -0.1031(14) 0.7156(4) 0.5736(7) 0.0362(19) Uani 0.497(3) 1 d D U P A 2
H13B H 0.010086 0.713376 0.555897 0.043 Uiso 0.497(3) 1 calc R U P A 2
C14B C -0.5652(10) 0.6613(3) 0.5105(5) 0.0340(15) Uani 0.497(3) 1 d D U P A 2
N1B N 0.7618(19) 0.9653(3) 0.9051(5) 0.0350(16) Uani 0.381(5) 1 d D U P A 4
N2B N 0.6950(15) 0.9279(3) 1.0477(5) 0.0353(16) Uani 0.381(5) 1 d D U P A 4
C15B C 0.8023(13) 0.9806(3) 0.8309(6) 0.0412(17) Uani 0.381(5) 1 d D U P A 4
H15B H 0.807596 0.956063 0.788486 0.049 Uiso 0.381(5) 1 calc R U P A 4
C16B C 0.8369(12) 1.0306(3) 0.8132(7) 0.0491(16) Uani 0.381(5) 1 d D U P A 4
H16B H 0.861875 1.040921 0.759833 0.059 Uiso 0.381(5) 1 calc R U P A 4
C17B C 0.8326(15) 1.0641(3) 0.8779(7) 0.0492(19) Uani 0.381(5) 1 d D U P A 4
H17B H 0.857518 1.098567 0.869034 0.059 Uiso 0.381(5) 1 calc R U P A 4
C18B C 0.7932(10) 1.0496(2) 0.9560(6) 0.0445(15) Uani 0.381(5) 1 d D U P A 4
H18B H 0.790868 1.073344 0.999933 0.053 Uiso 0.381(5) 1 calc R U P A 4
C19B C 0.7576(11) 0.9988(2) 0.9667(6) 0.0336(15) Uani 0.381(5) 1 d D U P A 4
C20B C 0.7157(11) 0.9783(3) 1.0456(5) 0.0353(15) Uani 0.381(5) 1 d D U P A 4
C21B C 0.7018(12) 1.0090(4) 1.1133(5) 0.0471(16) Uani 0.381(5) 1 d D U P A 4
H21B H 0.717026 1.044439 1.110420 0.057 Uiso 0.381(5) 1 calc R U P A 4
C22B C 0.6646(14) 0.9860(4) 1.1859(6) 0.0524(18) Uani 0.381(5) 1 d D U P A 4
H22B H 0.654783 1.005939 1.233804 0.063 Uiso 0.381(5) 1 calc R U P A 4
C23B C 0.6418(11) 0.9346(4) 1.1893(5) 0.0560(18) Uani 0.381(5) 1 d D U P A 4
H23B H 0.614112 0.918804 1.238556 0.067 Uiso 0.381(5) 1 calc R U P A 4
C24B C 0.6608(12) 0.9063(4) 1.1178(5) 0.0444(16) Uani 0.381(5) 1 d D U P A 4
H24B H 0.648768 0.870685 1.119553 0.053 Uiso 0.381(5) 1 calc R U P A 4

loop_
_atom_site_aniso_label
_atom_site_aniso_U_11
_atom_site_aniso_U_22
_atom_site_aniso_U_33
_atom_site_aniso_U_23
_atom_site_aniso_U_13
_atom_site_aniso_U_12
Cd1 0.0089(15) 0.0280(12) 0.024(2) -0.0036(10) 0.0016(8) -0.011(2)
Zn1 0.0156(5) 0.0415(5) 0.0424(5) -0.0069(2) 0.0006(2) -0.0003(2)
O1A 0.019(3) 0.034(3) 0.037(3) -0.011(2) 0.004(2) 0.001(2)
O2A 0.0186(15) 0.043(2) 0.053(3) -0.0182(18) 0.0073(16) -0.0053(16)
O3A 0.0198(17) 0.055(4) 0.053(3) -0.021(3) 0.008(2) -0.006(2)
O4A 0.024(4) 0.029(4) 0.031(2) -0.011(3) 0.002(2) -0.006(3)
C1A 0.017(2) 0.034(3) 0.041(3) -0.015(2) 0.005(2) -0.0012(18)
C2A 0.0201(19) 0.044(3) 0.044(3) -0.016(2) 0.0087(19) -0.007(2)
C3A 0.024(3) 0.050(3) 0.042(3) -0.022(3) 0.008(2) -0.008(3)
C4A 0.019(3) 0.057(4) 0.050(3) -0.023(3) 0.015(2) -0.007(3)
C5A 0.0176(19) 0.070(3) 0.056(3) -0.036(2) 0.0086(19) -0.010(2)
C6A 0.022(2) 0.092(3) 0.057(3) -0.053(3) 0.0143(19) -0.017(2)
C7A 0.0160(19) 0.079(3) 0.055(3) -0.042(2) 0.0151(18) -0.016(2)
C8A 0.0183(19) 0.069(3) 0.064(3) -0.038(2) 0.010(2) -0.009(2)
C9A 0.024(2) 0.076(3) 0.091(4) -0.055(3) 0.007(2) -0.001(2)
C10A 0.021(2) 0.073(3) 0.078(3) -0.041(3) 0.008(2) 0.000(2)
C11A 0.0197(19) 0.054(3) 0.048(3) -0.022(2) 0.006(2) -0.005(2)
C12A 0.019(3) 0.048(4) 0.045(3) -0.020(3) 0.008(3) 0.003(3)
C13A 0.013(2) 0.058(4) 0.046(3) -0.021(3) 0.003(2) -0.003(3)
C14A 0.021(2) 0.042(3) 0.041(3) -0.012(3) 0.009(2) -0.004(2)
N1A 0.0172(17) 0.0387(19) 0.043(3) 0.0004(19) 0.000(3) 0.0029(14)
N2A 0.0180(16) 0.052(3) 0.041(2) -0.009(2) -0.0011(17) -0.004(2)
C15A 0.033(2) 0.053(3) 0.049(3) 0.005(2) 0.006(2) 0.004(2)
C16A 0.048(3) 0.062(3) 0.063(3) 0.015(2) 0.011(3) 0.008(2)
C17A 0.042(2) 0.052(3) 0.076(3) 0.013(3) 0.003(2) 0.004(2)
C18A 0.027(2) 0.046(2) 0.063(3) 0.002(3) -0.003(3) 0.004(2)
C19A 0.0136(17) 0.040(2) 0.051(3) -0.0026(19) -0.0063(19) 0.0028(14)
C20A 0.0129(18) 0.043(2) 0.050(3) -0.011(2) -0.006(2) 0.0064(16)
C21A 0.033(2) 0.050(3) 0.055(3) -0.015(2) -0.0093(19) 0.0140(18)
C22A 0.040(2) 0.063(3) 0.052(3) -0.023(3) -0.010(2) 0.019(2)
C23A 0.035(2) 0.066(3) 0.053(3) -0.021(3) -0.0017(19) 0.008(3)
C24A 0.031(2) 0.057(3) 0.049(2) -0.014(2) 0.0004(18) -0.005(2)
O1B 0.016(3) 0.033(3) 0.030(2) -0.0054(19) 0.0070(18) -0.001(2)
O2B 0.0187(16) 0.061(3) 0.050(2) -0.029(2) 0.0054(17) -0.0035(18)
O3B 0.0149(17) 0.047(3) 0.059(3) -0.008(2) 0.0010(19) 0.002(2)
O4B 0.021(3) 0.034(5) 0.036(3) -0.002(3) -0.001(2) -0.004(3)
C1B 0.020(2) 0.040(3) 0.042(3) -0.015(2) 0.006(2) -0.004(2)
C2B 0.0184(19) 0.052(3) 0.043(3) -0.023(2) 0.003(2) -0.003(2)
C3B 0.021(3) 0.047(3) 0.043(3) -0.018(3) 0.013(2) -0.002(3)
C4B 0.021(3) 0.057(4) 0.046(3) -0.022(3) 0.009(2) -0.007(3)
C5B 0.0204(19) 0.063(3) 0.046(3) -0.026(2) 0.0061(19) -0.003(2)
C6B 0.031(2) 0.079(3) 0.070(3) -0.043(3) 0.006(2) -0.002(2)
C7B 0.030(2) 0.073(3) 0.060(3) -0.035(3) 0.006(2) -0.001(2)
C8B 0.0142(18) 0.057(3) 0.044(2) -0.024(2) 0.0034(18) -0.0026(19)
C9B 0.021(2) 0.088(3) 0.054(3) -0.046(3) 0.0096(19) -0.008(2)
C10B 0.0123(18) 0.081(3) 0.050(3) -0.029(2) 0.0089(18) -0.006(2)
C11B 0.0169(18) 0.042(3) 0.038(2) -0.012(2) 0.0047(18) -0.001(2)
C12B 0.019(3) 0.047(4) 0.039(3) -0.023(3) 0.003(2) -0.005(2)
C13B 0.014(2) 0.052(4) 0.044(3) -0.022(3) 0.009(2) -0.003(3)
C14B 0.020(2) 0.038(3) 0.042(3) -0.003(2) -0.001(2) -0.002(2)
N1B 0.020(3) 0.039(3) 0.043(3) 0.001(3) -0.004(3) 0.002(2)
N2B 0.024(3) 0.042(3) 0.036(3) -0.005(3) -0.007(3) 0.000(3)
C15B 0.023(3) 0.043(3) 0.055(4) 0.002(3) -0.003(3) -0.001(3)
C16B 0.034(3) 0.045(3) 0.066(4) 0.008(3) 0.000(3) -0.002(3)
C17B 0.033(3) 0.040(3) 0.070(4) 0.007(3) -0.002(4) 0.000(3)
C18B 0.026(3) 0.037(3) 0.067(4) 0.000(3) -0.004(3) 0.003(2)
C19B 0.015(2) 0.031(2) 0.051(3) -0.004(3) -0.008(3) 0.003(2)
C20B 0.016(3) 0.042(3) 0.043(3) -0.010(3) -0.008(2) 0.005(3)
C21B 0.029(3) 0.057(3) 0.050(4) -0.022(3) -0.012(3) 0.016(3)
C22B 0.036(3) 0.065(4) 0.052(3) -0.022(3) -0.007(3) 0.007(4)
C23B 0.043(3) 0.071(4) 0.051(3) -0.016(3) 0.000(3) 0.004(4)
C24B 0.034(3) 0.056(4) 0.041(3) -0.004(3) 0.000(3) 0.004(3)

loop_
_atom_type_symbol
_atom_type_description
_atom_type_scat_dispersion_real
_atom_type_scat_dispersion_imag
_atom_type_scat_source
C C 0.0033 0.0016 'International Tables Vol C Tables 4.2.6.8 and 6.1.1.4'
H H 0.0000 0.0000 'International Tables Vol C Tables 4.2.6.8 and 6.1.1.4'
N N 0.0061 0.0033 'International Tables Vol C Tables 4.2.6.8 and 6.1.1.4'
O O 0.0106 0.0060 'International Tables Vol C Tables 4.2.6.8 and 6.1.1.4'
Zn Zn 0.2839 1.4301 'International Tables Vol C Tables 4.2.6.8 and 6.1.1.4'
Cd Cd -0.8075 1.2024 'International Tables Vol C Tables 4.2.6.8 and 6.1.1.4'

loop_
_geom_angle_atom_site_label_1
_geom_angle_atom_site_label_2
_geom_angle_atom_site_label_3
_geom_angle
_geom_angle_site_symmetry_1
_geom_angle_site_symmetry_3
_geom_angle_publ_flag
O4A Cd1 O1A 144.0(10) 4_776 . ?
O4A Cd1 O3B 64.0(6) 4_776 4_776 ?
O1A Cd1 O3B 100.4(5) . 4_776 ?
N1B Cd1 N2B 76.1(5) . . ?
O4B Cd1 O1B 154.3(10) 4_776 . ?
O3B Cd1 O1B 99.2(5) 4_776 . ?
N2A Cd1 N1A 73.9(4) . . ?
O4B Cd1 O2B 102.4(10) 4_776 . ?
O3B Cd1 O2B 105.6(5) 4_776 . ?
O1B Cd1 O2B 59.5(3) . . ?
O4A Cd1 O3A 60.7(5) 4_776 4_776 ?
O1A Cd1 O3A 95.7(5) . 4_776 ?
O4A Cd1 C14A 30.8(4) 4_776 4_776 ?
O1A Cd1 C14A 121.9(6) . 4_776 ?
O3A Cd1 C14A 30.0(3) 4_776 4_776 ?
O1A Zn1 O4B 142.3(7) . 4_776 ?
O4B Zn1 O1B 149.0(7) 4_776 . ?
N1B Zn1 N2B 79.3(3) . . ?
N2A Zn1 N1A 77.09(19) . . ?
O1A Zn1 O4A 138.6(7) . 4_776 ?
O4B Zn1 O2B 96.7(7) 4_776 . ?
O1B Zn1 O2B 60.8(2) . . ?
O1A Zn1 O3B 100.3(5) . 4_776 ?
O4A Zn1 O3B 60.0(4) 4_776 4_776 ?
O1A Zn1 O3A 94.9(5) . 4_776 ?
O4A Zn1 O3A 56.9(3) 4_776 4_776 ?
C1A O1A Zn1 104.1(6) . . ?
C1A O1A Cd1 102.3(7) . . ?
C1A O2A Cd1 79.4(4) . . ?
C14A O3A Cd1 81.9(5) . 4_475 ?
C14A O3A Zn1 84.9(4) . 4_475 ?
C14A O4A Cd1 96.1(9) . 4_475 ?
C14A O4A Zn1 96.9(9) . 4_475 ?
O2A C1A O1A 121.8(7) . . ?
O2A C1A C2A 119.8(5) . . ?
O1A C1A C2A 118.4(7) . . ?
C7A C2A C3A 118.9(6) . . ?
C7A C2A C1A 121.0(5) . . ?
C3A C2A C1A 119.4(7) . . ?
C2A C3A C4A 119.8(10) . . ?
C2A C3A H3A 120.1 . . ?
C4A C3A H3A 120.1 . . ?
C5A C4A C3A 120.9(10) . . ?
C5A C4A H4A 119.6 . . ?
C3A C4A H4A 119.6 . . ?
C4A C5A C6A 117.9(6) . . ?
C4A C5A C8A 121.8(6) . . ?
C6A C5A C8A 120.1(4) . . ?
C7A C6A C5A 120.3(4) . . ?
C7A C6A H6A 119.8 . . ?
C5A C6A H6A 119.8 . . ?
C2A C7A C6A 122.0(4) . . ?
C2A C7A H7A 119.0 . . ?
C6A C7A H7A 119.0 . . ?
C13A C8A C9A 120.2(6) . . ?
C13A C8A C5A 119.5(6) . . ?
C9A C8A C5A 120.2(5) . . ?
C10A C9A C8A 120.2(5) . . ?
C10A C9A H9A 119.9 . . ?
C8A C9A H9A 119.9 . . ?
C9A C10A C11A 119.9(5) . . ?
C9A C10A H10A 120.1 . . ?
C11A C10A H10A 120.1 . . ?
C10A C11A C12A 119.4(6) . . ?
C10A C11A C14A 119.3(5) . . ?
C12A C11A C14A 121.2(6) . . ?
C13A C12A C11A 120.2(9) . . ?
C13A C12A H12A 119.9 . . ?
C11A C12A H12A 119.9 . . ?
C12A C13A C8A 120.2(9) . . ?
C12A C13A H13A 119.9 . . ?
C8A C13A H13A 119.9 . . ?
O3A C14A O4A 121.2(9) . . ?
O3A C14A C11A 121.1(6) . . ?
O4A C14A C11A 117.7(8) . . ?
C19A N1A C15A 119.2(5) . . ?
C19A N1A Zn1 115.2(4) . . ?
C15A N1A Zn1 125.5(4) . . ?
C19A N1A Cd1 116.7(4) . . ?
C15A N1A Cd1 123.8(5) . . ?
C24A N2A C20A 120.4(5) . . ?
C24A N2A Zn1 123.9(4) . . ?
C20A N2A Zn1 115.7(4) . . ?
C24A N2A Cd1 122.7(5) . . ?
C20A N2A Cd1 116.5(4) . . ?
N1A C15A C16A 121.7(6) . . ?
N1A C15A H15A 119.1 . . ?
C16A C15A H15A 119.1 . . ?
C17A C16A C15A 118.1(6) . . ?
C17A C16A H16A 121.0 . . ?
C15A C16A H16A 121.0 . . ?
C16A C17A C18A 121.8(5) . . ?
C16A C17A H17A 119.1 . . ?
C18A C17A H17A 119.1 . . ?
C17A C18A C19A 116.4(6) . . ?
C17A C18A H18A 121.8 . . ?
C19A C18A H18A 121.8 . . ?
N1A C19A C18A 122.9(5) . . ?
N1A C19A C20A 115.7(4) . . ?
C18A C19A C20A 121.5(5) . . ?
N2A C20A C21A 121.1(6) . . ?
N2A C20A C19A 116.0(4) . . ?
C21A C20A C19A 122.9(5) . . ?
C20A C21A C22A 117.9(6) . . ?
C20A C21A H21A 121.0 . . ?
C22A C21A H21A 121.0 . . ?
C23A C22A C21A 121.6(5) . . ?
C23A C22A H22A 119.2 . . ?
C21A C22A H22A 119.2 . . ?
C22A C23A C24A 116.5(6) . . ?
C22A C23A H23A 121.7 . . ?
C24A C23A H23A 121.7 . . ?
N2A C24A C23A 122.6(6) . . ?
N2A C24A H24A 118.7 . . ?
C23A C24A H24A 118.7 . . ?
C1B O1B Zn1 92.8(5) . . ?
C1B O1B Cd1 90.3(6) . . ?
C1B O2B Cd1 87.3(5) . . ?
C1B O2B Zn1 83.8(4) . . ?
O1B C1B O2B 122.4(7) . . ?
O1B C1B C2B 118.7(7) . . ?
O2B C1B C2B 118.9(6) . . ?
C3B C2B C7B 119.7(7) . . ?
C3B C2B C1B 119.6(7) . . ?
C7B C2B C1B 119.9(5) . . ?
C2B C3B C4B 119.2(11) . . ?
C2B C3B H3B 120.4 . . ?
C4B C3B H3B 120.4 . . ?
C5B C4B C3B 121.5(11) . . ?
C5B C4B H4B 119.3 . . ?
C3B C4B H4B 119.3 . . ?
C4B C5B C6B 118.3(6) . . ?
C4B C5B C8B 121.1(6) . . ?
C6B C5B C8B 120.2(5) . . ?
C7B C6B C5B 119.9(5) . . ?
C7B C6B H6B 120.0 . . ?
C5B C6B H6B 120.0 . . ?
C6B C7B C2B 120.5(5) . . ?
C6B C7B H7B 119.7 . . ?
C2B C7B H7B 119.7 . . ?
C9B C8B C13B 117.3(6) . . ?
C9B C8B C5B 120.7(4) . . ?
C13B C8B C5B 122.0(6) . . ?
C10B C9B C8B 120.8(4) . . ?
C10B C9B H9B 119.6 . . ?
C8B C9B H9B 119.6 . . ?
C11B C10B C9B 121.3(4) . . ?
C11B C10B H10B 119.4 . . ?
C9B C10B H10B 119.4 . . ?
C10B C11B C12B 118.9(6) . . ?
C10B C11B C14B 120.3(5) . . ?
C12B C11B C14B 120.8(7) . . ?
C13B C12B C11B 120.1(10) . . ?
C13B C12B H12B 119.9 . . ?
C11B C12B H12B 119.9 . . ?
C12B C13B C8B 121.5(9) . . ?
C12B C13B H13B 119.2 . . ?
C8B C13B H13B 119.2 . . ?
O3B C14B O4B 121.3(9) . . ?
O3B C14B C11B 119.1(7) . . ?
O4B C14B C11B 119.7(9) . . ?
C19B N1B C15B 119.8(8) . . ?
C19B N1B Zn1 116.4(6) . . ?
C15B N1B Zn1 123.7(6) . . ?
C19B N1B Cd1 117.8(6) . . ?
C15B N1B Cd1 122.0(6) . . ?
C24B N2B C20B 119.2(7) . . ?
C24B N2B Zn1 128.0(6) . . ?
C20B N2B Zn1 112.8(5) . . ?
C24B N2B Cd1 126.2(6) . . ?
C20B N2B Cd1 114.6(6) . . ?
N1B C15B C16B 123.2(8) . . ?
N1B C15B H15B 118.4 . . ?
C16B C15B H15B 118.4 . . ?
C17B C16B C15B 115.6(8) . . ?
C17B C16B H16B 122.2 . . ?
C15B C16B H16B 122.2 . . ?
C16B C17B C18B 122.8(8) . . ?
C16B C17B H17B 118.6 . . ?
C18B C17B H17B 118.6 . . ?
C19B C18B C17B 116.9(8) . . ?
C19B C18B H18B 121.5 . . ?
C17B C18B H18B 121.5 . . ?
N1B C19B C18B 121.5(8) . . ?
N1B C19B C20B 115.7(6) . . ?
C18B C19B C20B 122.7(7) . . ?
N2B C20B C21B 122.8(8) . . ?
N2B C20B C19B 115.6(6) . . ?
C21B C20B C19B 121.6(8) . . ?
C20B C21B C22B 117.3(8) . . ?
C20B C21B H21B 121.3 . . ?
C22B C21B H21B 121.3 . . ?
C23B C22B C21B 120.9(7) . . ?
C23B C22B H22B 119.5 . . ?
C21B C22B H22B 119.5 . . ?
C22B C23B C24B 117.8(8) . . ?
C22B C23B H23B 121.1 . . ?
C24B C23B H23B 121.1 . . ?
N2B C24B C23B 121.9(8) . . ?
N2B C24B H24B 119.0 . . ?
C23B C24B H24B 119.0 . . ?

loop_
_geom_bond_atom_site_label_1
_geom_bond_atom_site_label_2
_geom_bond_distance
_geom_bond_site_symmetry_2
_geom_bond_publ_flag
Cd1 O4B 1.79(2) 4_776 ?
Cd1 O4A 2.00(2) 4_776 ?
Cd1 O1A 2.026(15) . ?
Cd1 N1B 2.088(14) . ?
Cd1 O3B 2.170(13) 4_776 ?
Cd1 N2B 2.175(13) . ?
Cd1 N2A 2.189(13) . ?
Cd1 O1B 2.194(16) . ?
Cd1 N1A 2.204(11) . ?
Cd1 O2B 2.243(10) . ?
Cd1 O3A 2.324(14) 4_776 ?
Cd1 C14A 2.481(17) 4_776 ?
Zn1 O1A 1.927(11) . ?
Zn1 O4B 1.955(17) 4_776 ?
Zn1 N1B 2.010(9) . ?
Zn1 O1B 2.080(10) . ?
Zn1 N2A 2.102(5) . ?
Zn1 N2B 2.104(8) . ?
Zn1 N1A 2.137(5) . ?
Zn1 O4A 2.161(16) 4_776 ?
Zn1 O2B 2.262(4) . ?
Zn1 O3B 2.264(8) 4_776 ?
Zn1 O3A 2.436(7) 4_776 ?
O1A C1A 1.258(9) . ?
O2A C1A 1.249(7) . ?
O3A C14A 1.253(8) . ?
O4A C14A 1.275(9) . ?
C1A C2A 1.508(7) . ?
C2A C7A 1.357(7) . ?
C2A C3A 1.383(11) . ?
C3A C4A 1.398(10) . ?
C3A H3A 0.9500 . ?
C4A C5A 1.387(10) . ?
C4A H4A 0.9500 . ?
C5A C6A 1.390(6) . ?
C5A C8A 1.499(6) . ?
C6A C7A 1.379(6) . ?
C6A H6A 0.9500 . ?
C7A H7A 0.9500 . ?
C8A C13A 1.384(9) . ?
C8A C9A 1.394(7) . ?
C9A C10A 1.386(7) . ?
C9A H9A 0.9500 . ?
C10A C11A 1.400(7) . ?
C10A H10A 0.9500 . ?
C11A C12A 1.405(10) . ?
C11A C14A 1.501(8) . ?
C12A C13A 1.383(9) . ?
C12A H12A 0.9500 . ?
C13A H13A 0.9500 . ?
N1A C19A 1.337(6) . ?
N1A C15A 1.359(6) . ?
N2A C24A 1.322(6) . ?
N2A C20A 1.350(6) . ?
C15A C16A 1.383(6) . ?
C15A H15A 0.9500 . ?
C16A C17A 1.375(8) . ?
C16A H16A 0.9500 . ?
C17A C18A 1.390(9) . ?
C17A H17A 0.9500 . ?
C18A C19A 1.398(7) . ?
C18A H18A 0.9500 . ?
C19A C20A 1.470(7) . ?
C20A C21A 1.379(6) . ?
C21A C22A 1.391(9) . ?
C21A H21A 0.9500 . ?
C22A C23A 1.378(9) . ?
C22A H22A 0.9500 . ?
C23A C24A 1.401(6) . ?
C23A H23A 0.9500 . ?
C24A H24A 0.9500 . ?
O1B C1B 1.241(9) . ?
O2B C1B 1.273(7) . ?
O3B C14B 1.248(8) . ?
O4B C14B 1.265(10) . ?
C1B C2B 1.517(7) . ?
C2B C3B 1.387(10) . ?
C2B C7B 1.390(7) . ?
C3B C4B 1.391(10) . ?
C3B H3B 0.9500 . ?
C4B C5B 1.385(10) . ?
C4B H4B 0.9500 . ?
C5B C6B 1.409(7) . ?
C5B C8B 1.483(6) . ?
C6B C7B 1.382(7) . ?
C6B H6B 0.9500 . ?
C7B H7B 0.9500 . ?
C8B C9B 1.398(6) . ?
C8B C13B 1.401(9) . ?
C9B C10B 1.381(6) . ?
C9B H9B 0.9500 . ?
C10B C11B 1.376(7) . ?
C10B H10B 0.9500 . ?
C11B C12B 1.388(10) . ?
C11B C14B 1.508(8) . ?
C12B C13B 1.380(9) . ?
C12B H12B 0.9500 . ?
C13B H13B 0.9500 . ?
N1B C19B 1.336(8) . ?
N1B C15B 1.344(8) . ?
N2B C24B 1.329(8) . ?
N2B C20B 1.348(8) . ?
C15B C16B 1.389(8) . ?
C15B H15B 0.9500 . ?
C16B C17B 1.375(11) . ?
C16B H16B 0.9500 . ?
C17B C18B 1.393(11) . ?
C17B H17B 0.9500 . ?
C18B C19B 1.391(8) . ?
C18B H18B 0.9500 . ?
C19B C20B 1.464(9) . ?
C20B C21B 1.378(8) . ?
C21B C22B 1.387(12) . ?
C21B H21B 0.9500 . ?
C22B C23B 1.375(11) . ?
C22B H22B 0.9500 . ?
C23B C24B 1.402(8) . ?
C23B H23B 0.9500 . ?
C24B H24B 0.9500 . ?

loop_
_geom_torsion_atom_site_label_1
_geom_torsion_atom_site_label_2
_geom_torsion_atom_site_label_3
_geom_torsion_atom_site_label_4
_geom_torsion
_geom_torsion_site_symmetry_1
_geom_torsion_site_symmetry_2
_geom_torsion_site_symmetry_3
_geom_torsion_site_symmetry_4
_geom_torsion_publ_flag
Cd1 O2A C1A O1A 4.8(10) . . . . ?
Cd1 O2A C1A C2A -176.2(7) . . . . ?
Zn1 O1A C1A O2A -2.3(13) . . . . ?
Cd1 O1A C1A O2A -6.0(13) . . . . ?
Zn1 O1A C1A C2A 178.7(5) . . . . ?
Cd1 O1A C1A C2A 174.9(6) . . . . ?
O2A C1A C2A C7A 13.2(10) . . . . ?
O1A C1A C2A C7A -167.8(10) . . . . ?
O2A C1A C2A C3A -176.6(13) . . . . ?
O1A C1A C2A C3A 2.4(17) . . . . ?
C7A C2A C3A C4A -4(2) . . . . ?
C1A C2A C3A C4A -174.5(13) . . . . ?
C2A C3A C4A C5A 5(3) . . . . ?
C3A C4A C5A C6A -3.2(19) . . . . ?
C3A C4A C5A C8A 171.2(14) . . . . ?
C4A C5A C6A C7A 0.8(13) . . . . ?
C8A C5A C6A C7A -173.7(7) . . . . ?
C3A C2A C7A C6A 1.8(16) . . . . ?
C1A C2A C7A C6A 172.1(6) . . . . ?
C5A C6A C7A C2A -0.1(11) . . . . ?
C4A C5A C8A C13A -138.4(12) . . . . ?
C6A C5A C8A C13A 35.9(12) . . . . ?
C4A C5A C8A C9A 37.2(14) . . . . ?
C6A C5A C8A C9A -148.5(8) . . . . ?
C13A C8A C9A C10A 1.9(13) . . . . ?
C5A C8A C9A C10A -173.6(7) . . . . ?
C8A C9A C10A C11A 0.2(12) . . . . ?
C9A C10A C11A C12A -1.7(15) . . . . ?
C9A C10A C11A C14A 174.7(7) . . . . ?
C10A C11A C12A C13A 1(2) . . . . ?
C14A C11A C12A C13A -175.2(11) . . . . ?
C11A C12A C13A C8A 1(2) . . . . ?
C9A C8A C13A C12A -2.5(16) . . . . ?
C5A C8A C13A C12A 173.1(11) . . . . ?
Cd1 O3A C14A O4A 2.3(13) 4_475 . . . ?
Zn1 O3A C14A O4A 3.2(13) 4_475 . . . ?
Cd1 O3A C14A C11A -178.5(7) 4_475 . . . ?
Zn1 O3A C14A C11A -177.5(7) 4_475 . . . ?
Cd1 O4A C14A O3A -2.6(16) 4_475 . . . ?
Zn1 O4A C14A O3A -3.7(15) 4_475 . . . ?
Cd1 O4A C14A C11A 178.1(7) 4_475 . . . ?
Zn1 O4A C14A C11A 177.1(6) 4_475 . . . ?
C10A C11A C14A O3A -4.5(11) . . . . ?
C12A C11A C14A O3A 171.8(12) . . . . ?
C10A C11A C14A O4A 174.7(13) . . . . ?
C12A C11A C14A O4A -9.0(18) . . . . ?
C19A N1A C15A C16A 0.8(10) . . . . ?
Zn1 N1A C15A C16A -176.6(5) . . . . ?
Cd1 N1A C15A C16A -172.0(7) . . . . ?
N1A C15A C16A C17A -0.4(9) . . . . ?
C15A C16A C17A C18A -0.2(9) . . . . ?
C16A C17A C18A C19A 0.4(9) . . . . ?
C15A N1A C19A C18A -0.6(10) . . . . ?
Zn1 N1A C19A C18A 177.0(5) . . . . ?
Cd1 N1A C19A C18A 172.7(6) . . . . ?
C15A N1A C19A C20A 178.5(6) . . . . ?
Zn1 N1A C19A C20A -3.8(7) . . . . ?
Cd1 N1A C19A C20A -8.2(8) . . . . ?
C17A C18A C19A N1A 0.0(9) . . . . ?
C17A C18A C19A C20A -179.0(5) . . . . ?
C24A N2A C20A C21A 1.1(8) . . . . ?
Zn1 N2A C20A C21A -176.4(4) . . . . ?
Cd1 N2A C20A C21A -172.1(5) . . . . ?
C24A N2A C20A C19A -178.2(5) . . . . ?
Zn1 N2A C20A C19A 4.3(6) . . . . ?
Cd1 N2A C20A C19A 8.6(8) . . . . ?
N1A C19A C20A N2A -0.3(7) . . . . ?
C18A C19A C20A N2A 178.9(5) . . . . ?
N1A C19A C20A C21A -179.5(5) . . . . ?
C18A C19A C20A C21A -0.4(8) . . . . ?
N2A C20A C21A C22A -1.4(7) . . . . ?
C19A C20A C21A C22A 177.8(5) . . . . ?
C20A C21A C22A C23A 0.9(7) . . . . ?
C21A C22A C23A C24A -0.1(8) . . . . ?
C20A N2A C24A C23A -0.2(9) . . . . ?
Zn1 N2A C24A C23A 177.1(5) . . . . ?
Cd1 N2A C24A C23A 172.6(6) . . . . ?
C22A C23A C24A N2A -0.3(9) . . . . ?
Zn1 O1B C1B O2B -4.0(11) . . . . ?
Cd1 O1B C1B O2B -6.4(11) . . . . ?
Zn1 O1B C1B C2B 175.5(6) . . . . ?
Cd1 O1B C1B C2B 173.1(6) . . . . ?
Cd1 O2B C1B O1B 6.3(11) . . . . ?
Zn1 O2B C1B O1B 3.7(10) . . . . ?
Cd1 O2B C1B C2B -173.2(7) . . . . ?
Zn1 O2B C1B C2B -175.8(6) . . . . ?
O1B C1B C2B C3B 14.4(17) . . . . ?
O2B C1B C2B C3B -166.1(13) . . . . ?
O1B C1B C2B C7B -155.5(10) . . . . ?
O2B C1B C2B C7B 24.0(10) . . . . ?
C7B C2B C3B C4B -7(2) . . . . ?
C1B C2B C3B C4B -176.8(13) . . . . ?
C2B C3B C4B C5B 0(2) . . . . ?
C3B C4B C5B C6B 7.1(19) . . . . ?
C3B C4B C5B C8B 179.8(13) . . . . ?
C4B C5B C6B C7B -6.9(13) . . . . ?
C8B C5B C6B C7B -179.6(7) . . . . ?
C5B C6B C7B C2B -0.2(11) . . . . ?
C3B C2B C7B C6B 7.2(15) . . . . ?
C1B C2B C7B C6B 177.1(7) . . . . ?
C4B C5B C8B C9B -19.9(13) . . . . ?
C6B C5B C8B C9B 152.7(7) . . . . ?
C4B C5B C8B C13B 162.5(11) . . . . ?
C6B C5B C8B C13B -25.0(12) . . . . ?
C13B C8B C9B C10B -2.3(12) . . . . ?
C5B C8B C9B C10B 179.9(7) . . . . ?
C8B C9B C10B C11B 2.8(11) . . . . ?
C9B C10B C11B C12B -3.3(14) . . . . ?
C9B C10B C11B C14B 178.5(6) . . . . ?
C10B C11B C12B C13B 4(2) . . . . ?
C14B C11B C12B C13B -178.3(11) . . . . ?
C11B C12B C13B C8B -3(2) . . . . ?
C9B C8B C13B C12B 2.6(15) . . . . ?
C5B C8B C13B C12B -179.7(11) . . . . ?
Cd1 O3B C14B O4B 1.8(13) 4_475 . . . ?
Zn1 O3B C14B O4B 3.3(13) 4_475 . . . ?
Cd1 O3B C14B C11B -178.6(7) 4_475 . . . ?
Zn1 O3B C14B C11B -177.1(6) 4_475 . . . ?
Zn1 O3B C14B Cd1 1.5(3) 4_475 . . 4_475 ?
Cd1 O3B C14B Zn1 -1.5(3) 4_475 . . 4_475 ?
Cd1 O4B C14B O3B -2.1(16) 4_475 . . . ?
Zn1 O4B C14B O3B -3.8(15) 4_475 . . . ?
Cd1 O4B C14B C11B 178.2(7) 4_475 . . . ?
Zn1 O4B C14B C11B 176.6(6) 4_475 . . . ?
Zn1 O4B C14B Cd1 -1.6(4) 4_475 . . 4_475 ?
Cd1 O4B C14B Zn1 1.6(4) 4_475 . . 4_475 ?
C10B C11B C14B O3B 7.8(10) . . . . ?
C12B C11B C14B O3B -170.3(11) . . . . ?
C10B C11B C14B O4B -172.5(13) . . . . ?
C12B C11B C14B O4B 9.3(18) . . . . ?
C19B N1B C15B C16B -1.7(18) . . . . ?
Zn1 N1B C15B C16B -179.5(8) . . . . ?
Cd1 N1B C15B C16B -174.9(9) . . . . ?
N1B C15B C16B C17B 1.9(15) . . . . ?
C15B C16B C17B C18B -1.1(15) . . . . ?
C16B C17B C18B C19B 0.1(15) . . . . ?
C15B N1B C19B C18B 0.5(17) . . . . ?
Zn1 N1B C19B C18B 178.5(7) . . . . ?
Cd1 N1B C19B C18B 173.9(8) . . . . ?
C15B N1B C19B C20B -178.8(10) . . . . ?
Zn1 N1B C19B C20B -0.8(13) . . . . ?
Cd1 N1B C19B C20B -5.3(14) . . . . ?
C17B C18B C19B N1B 0.3(13) . . . . ?
C17B C18B C19B C20B 179.5(9) . . . . ?
C24B N2B C20B C21B -0.4(15) . . . . ?
Zn1 N2B C20B C21B 177.3(7) . . . . ?
Cd1 N2B C20B C21B -178.5(8) . . . . ?
C24B N2B C20B C19B 178.5(9) . . . . ?
Zn1 N2B C20B C19B -3.7(11) . . . . ?
Cd1 N2B C20B C19B 0.4(12) . . . . ?
N1B C19B C20B N2B 3.1(13) . . . . ?
C18B C19B C20B N2B -176.1(8) . . . . ?
N1B C19B C20B C21B -178.0(9) . . . . ?
C18B C19B C20B C21B 2.8(13) . . . . ?
N2B C20B C21B C22B -0.1(13) . . . . ?
C19B C20B C21B C22B -178.9(8) . . . . ?
C20B C21B C22B C23B -0.4(14) . . . . ?
C21B C22B C23B C24B 1.2(14) . . . . ?
C20B N2B C24B C23B 1.3(15) . . . . ?
Zn1 N2B C24B C23B -176.0(8) . . . . ?
Cd1 N2B C24B C23B 179.2(9) . . . . ?
C22B C23B C24B N2B -1.7(14) . . . . ?
